data_7000582
loop_
_publ_author_name
'Martin, Eddy'
'Hughes, David L.'
'Hursthouse, Michael B.'
'Male, Louise'
'Lancaster, Simon J.'

_publ_section_title
;
 The synthesis, structure and reactivity of 4-nonafluorobiphenyl
 complexes
;
_journal_issue 9
_journal_name_full 'Dalton Transactions'
_journal_page_first 1593
_journal_page_last 1601
_journal_paper_doi 10.1039/b817252h
_journal_year 2009
_chemical_formula_moiety 'C14 H6 Br F9 Sn, C2 H3 N'
_chemical_formula_structural '[(C6F5C6F4)Sn(CH3)2Br].CH3CN'
_chemical_formula_sum 'C16 H9 Br F9 N Sn'
_chemical_formula_weight 584.84
_chemical_name_common 'Nonafluorobiphenyl dimethyl tin bromide acetonitrile solvate'
_chemical_name_systematic
;
Nonafluorobiphenyl dimethyl tin bromide acetonitrile solvate
;
_space_group_IT_number 14
_symmetry_cell_setting monoclinic
_symmetry_space_group_name_Hall '-P 2yn'
_symmetry_space_group_name_H-M 'P 1 21/n 1'
_atom_sites_solution_hydrogens geom
_atom_sites_solution_primary direct
_atom_sites_solution_secondary difmap
_audit_creation_method 'SHELXL-97 and CrysAlis RED'
_cell_angle_alpha 90.00
_cell_angle_beta 96.468(2)
_cell_angle_gamma 90.00
_cell_formula_units_Z 4
_cell_length_a 9.8151(2)
_cell_length_b 10.5666(3)
_cell_length_c 18.0686(4)
_cell_measurement_temperature 140(1)
_cell_volume 1862.01(8)
_computing_cell_refinement
;
CrysAlis RED, Oxford Diffraction Ltd., Version 1.171.27p20 beta
;
_computing_data_collection
;
CrysAlis CCD, Oxford Diffraction Ltd., Version 1.171.27p20 beta
;
_computing_data_reduction
;
CrysAlis RED, Oxford Diffraction Ltd., Version 1.171.27p20 beta
;
_computing_molecular_graphics 'ORTEP (Johnson, 1971)'
_computing_publication_material 'SHELXL-97 (Sheldrick, 1997b)'
_computing_structure_refinement 'SHELXL-97 (Sheldrick, 1997b)'
_computing_structure_solution 'SHELXS-97 (Sheldrick, 1997a)'
_diffrn_ambient_temperature 140(1)
_diffrn_detector_area_resol_mean 16.0050
_diffrn_measured_fraction_theta_full 0.999
_diffrn_measured_fraction_theta_max 0.999
_diffrn_measurement_device_type 'Oxford Diffraction Xcalibur 3/CCD'
_diffrn_measurement_method 'Thin slice \f and \w scans'
_diffrn_radiation_monochromator graphite
_diffrn_radiation_source 'Enhance (Mo) X-ray Source'
_diffrn_radiation_type Mo-K\a
_diffrn_radiation_wavelength 0.71073
_diffrn_reflns_av_R_equivalents 0.0573
_diffrn_reflns_av_sigmaI/netI 0.0604
_diffrn_reflns_limit_h_max 13
_diffrn_reflns_limit_h_min -13
_diffrn_reflns_limit_k_max 14
_diffrn_reflns_limit_k_min -14
_diffrn_reflns_limit_l_max 25
_diffrn_reflns_limit_l_min -25
_diffrn_reflns_number 28886
_diffrn_reflns_theta_full 30.00
_diffrn_reflns_theta_max 30.00
_diffrn_reflns_theta_min 3.15
_exptl_absorpt_coefficient_mu 3.605
_exptl_absorpt_correction_T_max 1.17
_exptl_absorpt_correction_T_min 0.86
_exptl_absorpt_correction_type multi-scan
_exptl_absorpt_process_details 'SADABS V2.10 (Sheldrick, G.M., 2003)'
_exptl_crystal_colour colourless
_exptl_crystal_density_diffrn 2.086
_exptl_crystal_density_method 'not measured'
_exptl_crystal_description block
_exptl_crystal_F_000 1112
_exptl_crystal_size_max 0.29
_exptl_crystal_size_mid 0.15
_exptl_crystal_size_min 0.07
_refine_diff_density_max 0.705
_refine_diff_density_min -0.855
_refine_diff_density_rms 0.111
_refine_ls_extinction_method none
_refine_ls_goodness_of_fit_ref 0.902
_refine_ls_hydrogen_treatment constr
_refine_ls_matrix_type full
_refine_ls_number_parameters 254
_refine_ls_number_reflns 5427
_refine_ls_number_restraints 0
_refine_ls_restrained_S_all 0.902
_refine_ls_R_factor_all 0.0606
_refine_ls_R_factor_gt 0.0283
_refine_ls_shift/su_max 0.000
_refine_ls_shift/su_mean 0.000
_refine_ls_structure_factor_coef Fsqd
_refine_ls_weighting_details 'calc w=1/[\s^2^(Fo^2^)+(0.0234P)^2^+0.0000P] where P=(Fo^2^+2Fc^2^)/3'
_refine_ls_weighting_scheme calc
_refine_ls_wR_factor_gt 0.0487
_refine_ls_wR_factor_ref 0.0554
_reflns_number_gt 3624
_reflns_number_total 5427
_reflns_threshold_expression I>2sigma(I)
_cod_data_source_file b817252h.txt
_cod_data_source_block em49
_cod_depositor_comments
;
The following automatic conversions were performed:
'_symmetry_cell_setting' value 'Monoclinic' changed to 'monoclinic'
according to '/home/saulius/struct/CIF-dictionaries/cif_core.dic'
dictionary named 'cif_core.dic' version 2.4.1 from 2010-06-29.

Automatic conversion script
Id: cif_fix_enum 1527 2010-12-29 10:47:43Z saulius 
;
_cod_original_sg_symbol_H-M P21/n
_cod_database_code 7000582

loop_
_symmetry_equiv_pos_as_xyz
'x, y, z'
'-x+1/2, y+1/2, -z+1/2'
'-x, -y, -z'
'x-1/2, -y-1/2, z-1/2'

loop_
_atom_site_label
_atom_site_type_symbol
_atom_site_fract_x
_atom_site_fract_y
_atom_site_fract_z
_atom_site_U_iso_or_equiv
_atom_site_adp_type
_atom_site_occupancy
_atom_site_symmetry_multiplicity
_atom_site_calc_flag
_atom_site_refinement_flags
_atom_site_disorder_assembly
_atom_site_disorder_group
Sn1 Sn 0.237629(19) 0.102606(18) 0.189291(11) 0.02034(5) Uani 1 1 d . . .
Br2 Br 0.06505(3) 0.21468(3) 0.262881(18) 0.03314(8) Uani 1 1 d . . .
F142 F 0.24519(16) 0.42636(15) -0.14799(9) 0.0304(4) Uani 1 1 d . . .
F13 F 0.03751(15) 0.38069(15) -0.05274(9) 0.0297(4) Uani 1 1 d . . .
F143 F 0.25433(18) 0.61998(17) -0.24484(9) 0.0379(5) Uani 1 1 d . . .
F15 F 0.45352(15) 0.52879(15) 0.07422(9) 0.0253(4) Uani 1 1 d . . .
F146 F 0.25065(16) 0.71792(15) 0.04986(9) 0.0272(4) Uani 1 1 d . . .
F12 F 0.03949(15) 0.18661(15) 0.04143(10) 0.0303(4) Uani 1 1 d . . .
F145 F 0.25466(18) 0.91084(16) -0.04763(10) 0.0369(4) Uani 1 1 d . . .
C144 C 0.2559(3) 0.7663(3) -0.14704(17) 0.0273(7) Uani 1 1 d . . .
F144 F 0.26362(18) 0.86273(17) -0.19390(10) 0.0413(5) Uani 1 1 d . . .
C14 C 0.2457(3) 0.4609(3) 0.00753(15) 0.0184(6) Uani 1 1 d . . .
C13 C 0.1428(3) 0.3701(2) 0.00173(15) 0.0200(6) Uani 1 1 d . . .
C11 C 0.2450(3) 0.2563(3) 0.11054(15) 0.0195(6) Uani 1 1 d . . .
C15 C 0.3483(3) 0.4459(3) 0.06661(15) 0.0188(6) Uani 1 1 d . . .
C12 C 0.1435(3) 0.2719(3) 0.05123(16) 0.0222(6) Uani 1 1 d . . .
C142 C 0.2457(3) 0.5457(3) -0.12220(16) 0.0226(6) Uani 1 1 d . . .
C143 C 0.2507(3) 0.6435(3) -0.17203(15) 0.0247(7) Uani 1 1 d . . .
C146 C 0.2514(3) 0.6920(3) -0.02303(15) 0.0211(6) Uani 1 1 d . . .
C141 C 0.2467(3) 0.5669(2) -0.04632(15) 0.0188(6) Uani 1 1 d . . .
C145 C 0.2545(3) 0.7908(3) -0.07188(17) 0.0247(6) Uani 1 1 d . . .
F16 F 0.44929(15) 0.34095(16) 0.17275(9) 0.0285(4) Uani 1 1 d . . .
N1 N 0.0701(3) 0.5097(3) 0.39456(15) 0.0341(6) Uani 1 1 d . . .
C2 C -0.0032(3) 0.4323(3) 0.40732(16) 0.0255(6) Uani 1 1 d . . .
C16 C 0.3460(3) 0.3474(3) 0.11625(14) 0.0199(6) Uani 1 1 d . . .
C21 C 0.4048(3) 0.0854(3) 0.27449(16) 0.0315(7) Uani 1 1 d . . .
H21A H 0.3714 0.0902 0.3223 0.047 Uiso 1 1 calc R . .
H21B H 0.4690 0.1528 0.2699 0.047 Uiso 1 1 calc R . .
H21C H 0.4496 0.0055 0.2697 0.047 Uiso 1 1 calc R . .
C22 C 0.1193(3) -0.0540(3) 0.14625(17) 0.0302(7) Uani 1 1 d . . .
H22A H 0.1658 -0.1312 0.1617 0.045 Uiso 1 1 calc R . .
H22B H 0.1071 -0.0498 0.0928 0.045 Uiso 1 1 calc R . .
H22C H 0.0313 -0.0521 0.1647 0.045 Uiso 1 1 calc R . .
C3 C -0.0966(3) 0.3318(3) 0.42380(18) 0.0308(7) Uani 1 1 d . . .
H3A H -0.0594 0.2514 0.4116 0.046 Uiso 1 1 calc R . .
H3B H -0.1838 0.3440 0.3948 0.046 Uiso 1 1 calc R . .
H3C H -0.1084 0.3336 0.4758 0.046 Uiso 1 1 calc R . .

loop_
_atom_site_aniso_label
_atom_site_aniso_U_11
_atom_site_aniso_U_22
_atom_site_aniso_U_33
_atom_site_aniso_U_23
_atom_site_aniso_U_13
_atom_site_aniso_U_12
Sn1 0.02346(10) 0.01988(10) 0.01738(9) 0.00105(9) 0.00103(7) 0.00234(8)
Br2 0.03546(18) 0.03831(19) 0.02721(17) -0.00462(14) 0.01033(13) 0.00718(14)
F142 0.0392(10) 0.0283(10) 0.0228(9) -0.0043(7) -0.0003(7) 0.0054(7)
F13 0.0224(8) 0.0357(11) 0.0279(9) 0.0076(8) -0.0100(7) -0.0022(7)
F143 0.0504(11) 0.0484(13) 0.0150(8) 0.0048(9) 0.0037(8) 0.0046(9)
F15 0.0225(8) 0.0280(9) 0.0242(9) 0.0010(7) -0.0025(7) -0.0063(7)
F146 0.0369(9) 0.0250(9) 0.0199(9) -0.0042(7) 0.0036(7) -0.0010(7)
F12 0.0243(9) 0.0275(10) 0.0370(10) 0.0067(8) -0.0063(7) -0.0084(7)
F145 0.0504(11) 0.0189(9) 0.0403(11) 0.0005(8) 0.0009(9) -0.0081(8)
C144 0.0251(16) 0.0288(17) 0.0274(17) 0.0134(13) 0.0003(13) -0.0024(12)
F144 0.0484(11) 0.0368(11) 0.0372(11) 0.0195(9) -0.0010(9) -0.0107(9)
C14 0.0173(13) 0.0208(15) 0.0170(13) 0.0007(11) 0.0021(11) 0.0020(11)
C13 0.0183(14) 0.0232(16) 0.0176(13) -0.0009(11) -0.0021(11) 0.0027(11)
C11 0.0191(14) 0.0213(15) 0.0185(14) 0.0003(11) 0.0035(11) 0.0019(11)
C15 0.0158(13) 0.0217(14) 0.0190(14) -0.0047(11) 0.0029(11) -0.0011(11)
C12 0.0171(14) 0.0244(15) 0.0251(15) 0.0008(12) 0.0019(12) -0.0020(11)
C142 0.0232(15) 0.0219(15) 0.0220(15) -0.0010(12) -0.0002(12) 0.0023(12)
C143 0.0253(16) 0.0349(18) 0.0130(14) 0.0014(11) -0.0020(12) 0.0004(12)
C146 0.0192(14) 0.0258(16) 0.0186(14) -0.0019(12) 0.0032(11) 0.0007(11)
C141 0.0163(13) 0.0215(15) 0.0183(14) 0.0028(11) 0.0005(11) 0.0013(10)
C145 0.0237(15) 0.0187(15) 0.0310(16) 0.0011(13) -0.0002(12) -0.0028(12)
F16 0.0258(9) 0.0357(10) 0.0212(9) 0.0060(7) -0.0098(7) -0.0030(7)
N1 0.0347(15) 0.0348(16) 0.0330(15) 0.0010(13) 0.0043(12) -0.0075(12)
C2 0.0302(16) 0.0254(17) 0.0213(15) -0.0022(12) 0.0053(12) -0.0014(13)
C16 0.0175(14) 0.0272(15) 0.0140(13) -0.0017(11) -0.0020(11) 0.0024(11)
C21 0.0351(17) 0.0340(19) 0.0231(15) 0.0011(14) -0.0062(13) 0.0062(14)
C22 0.0367(17) 0.0234(16) 0.0296(17) -0.0014(13) 0.0000(14) -0.0006(13)
C3 0.0379(18) 0.0210(16) 0.0360(18) -0.0010(14) 0.0146(15) -0.0046(13)

loop_
_atom_type_symbol
_atom_type_description
_atom_type_scat_dispersion_real
_atom_type_scat_dispersion_imag
_atom_type_scat_source
C C 0.0033 0.0016 'International Tables Vol C Tables 4.2.6.8 and 6.1.1.4'
H H 0.0000 0.0000 'International Tables Vol C Tables 4.2.6.8 and 6.1.1.4'
B B 0.0013 0.0007 'International Tables Vol C Tables 4.2.6.8 and 6.1.1.4'
F F 0.0171 0.0103 'International Tables Vol C Tables 4.2.6.8 and 6.1.1.4'
Br Br -0.2901 2.4595 'International Tables Vol C Tables 4.2.6.8 and 6.1.1.4'
N N 0.0061 0.0033 'International Tables Vol C Tables 4.2.6.8 and 6.1.1.4'
Sn Sn -0.6537 1.4246 'International Tables Vol C Tables 4.2.6.8 and 6.1.1.4'

loop_
_geom_angle_atom_site_label_1
_geom_angle_atom_site_label_2
_geom_angle_atom_site_label_3
_geom_angle
_geom_angle_site_symmetry_1
_geom_angle_site_symmetry_3
_geom_angle_publ_flag
C22 Sn1 C21 123.04(12) . . ?
C22 Sn1 C11 113.71(11) . . ?
C21 Sn1 C11 117.33(11) . . ?
C22 Sn1 Br2 100.64(8) . . ?
C21 Sn1 Br2 99.52(8) . . ?
C11 Sn1 Br2 93.87(7) . . ?
F144 C144 C143 121.1(3) . . ?
F144 C144 C145 119.2(3) . . ?
C143 C144 C145 119.7(3) . . ?
C13 C14 C15 115.9(2) . . ?
C13 C14 C141 122.0(2) . . ?
C15 C14 C141 122.1(2) . . ?
F13 C13 C12 119.2(2) . . ?
F13 C13 C14 119.2(2) . . ?
C12 C13 C14 121.6(2) . . ?
C16 C11 C12 115.0(2) . . ?
C16 C11 Sn1 123.50(19) . . ?
C12 C11 Sn1 121.46(19) . . ?
F15 C15 C16 119.5(2) . . ?
F15 C15 C14 118.9(2) . . ?
C16 C15 C14 121.5(2) . . ?
F12 C12 C13 117.9(2) . . ?
F12 C12 C11 119.0(2) . . ?
C13 C12 C11 123.0(2) . . ?
F142 C142 C143 118.5(3) . . ?
F142 C142 C141 119.5(3) . . ?
C143 C142 C141 122.0(3) . . ?
F143 C143 C144 119.5(3) . . ?
F143 C143 C142 120.6(3) . . ?
C144 C143 C142 119.8(3) . . ?
F146 C146 C145 118.5(2) . . ?
F146 C146 C141 119.2(2) . . ?
C145 C146 C141 122.3(3) . . ?
C146 C141 C142 116.7(3) . . ?
C146 C141 C14 121.5(2) . . ?
C142 C141 C14 121.7(2) . . ?
F145 C145 C146 120.6(3) . . ?
F145 C145 C144 119.9(3) . . ?
C146 C145 C144 119.5(3) . . ?
N1 C2 C3 179.5(3) . . ?
F16 C16 C15 117.6(2) . . ?
F16 C16 C11 119.4(2) . . ?
C15 C16 C11 123.0(2) . . ?
Sn1 C21 H21A 109.5 . . ?
Sn1 C21 H21B 109.5 . . ?
H21A C21 H21B 109.5 . . ?
Sn1 C21 H21C 109.5 . . ?
H21A C21 H21C 109.5 . . ?
H21B C21 H21C 109.5 . . ?
Sn1 C22 H22A 109.5 . . ?
Sn1 C22 H22B 109.5 . . ?
H22A C22 H22B 109.5 . . ?
Sn1 C22 H22C 109.5 . . ?
H22A C22 H22C 109.5 . . ?
H22B C22 H22C 109.5 . . ?
C2 C3 H3A 109.5 . . ?
C2 C3 H3B 109.5 . . ?
H3A C3 H3B 109.5 . . ?
C2 C3 H3C 109.5 . . ?
H3A C3 H3C 109.5 . . ?
H3B C3 H3C 109.5 . . ?

loop_
_geom_bond_atom_site_label_1
_geom_bond_atom_site_label_2
_geom_bond_distance
_geom_bond_site_symmetry_2
_geom_bond_publ_flag
Sn1 C22 2.119(3) . ?
Sn1 C21 2.128(3) . ?
Sn1 C11 2.166(3) . ?
Sn1 Br2 2.5587(3) . ?
F142 C142 1.345(3) . ?
F13 C13 1.349(3) . ?
F143 C143 1.343(3) . ?
F15 C15 1.349(3) . ?
F146 C146 1.346(3) . ?
F12 C12 1.358(3) . ?
F145 C145 1.342(3) . ?
C144 F144 1.333(3) . ?
C144 C143 1.373(4) . ?
C144 C145 1.384(4) . ?
C14 C13 1.389(4) . ?
C14 C15 1.392(4) . ?
C14 C141 1.484(4) . ?
C13 C12 1.369(4) . ?
C11 C16 1.378(4) . ?
C11 C12 1.388(4) . ?
C15 C16 1.376(4) . ?
C142 C143 1.374(4) . ?
C142 C141 1.388(4) . ?
C146 C145 1.370(4) . ?
C146 C141 1.386(4) . ?
F16 C16 1.357(3) . ?
N1 C2 1.130(3) . ?
C2 C3 1.457(4) . ?
C21 H21A 0.9600 . ?
C21 H21B 0.9600 . ?
C21 H21C 0.9600 . ?
C22 H22A 0.9600 . ?
C22 H22B 0.9600 . ?
C22 H22C 0.9600 . ?
C3 H3A 0.9600 . ?
C3 H3B 0.9600 . ?
C3 H3C 0.9600 . ?

loop_
_geom_torsion_atom_site_label_1
_geom_torsion_atom_site_label_2
_geom_torsion_atom_site_label_3
_geom_torsion_atom_site_label_4
_geom_torsion
_geom_torsion_site_symmetry_1
_geom_torsion_site_symmetry_2
_geom_torsion_site_symmetry_3
_geom_torsion_site_symmetry_4
_geom_torsion_publ_flag
C15 C14 C13 F13 177.9(2) . . . . ?
C141 C14 C13 F13 -2.5(4) . . . . ?
C15 C14 C13 C12 -0.3(4) . . . . ?
C141 C14 C13 C12 179.3(3) . . . . ?
C22 Sn1 C11 C16 -158.8(2) . . . . ?
C21 Sn1 C11 C16 -5.0(3) . . . . ?
Br2 Sn1 C11 C16 97.8(2) . . . . ?
C22 Sn1 C11 C12 23.4(3) . . . . ?
C21 Sn1 C11 C12 177.2(2) . . . . ?
Br2 Sn1 C11 C12 -80.0(2) . . . . ?
C13 C14 C15 F15 178.1(2) . . . . ?
C141 C14 C15 F15 -1.5(4) . . . . ?
C13 C14 C15 C16 -0.6(4) . . . . ?
C141 C14 C15 C16 179.9(2) . . . . ?
F13 C13 C12 F12 2.2(4) . . . . ?
C14 C13 C12 F12 -179.6(2) . . . . ?
F13 C13 C12 C11 -177.6(2) . . . . ?
C14 C13 C12 C11 0.6(4) . . . . ?
C16 C11 C12 F12 -179.8(2) . . . . ?
Sn1 C11 C12 F12 -1.8(4) . . . . ?
C16 C11 C12 C13 0.0(4) . . . . ?
Sn1 C11 C12 C13 178.0(2) . . . . ?
F144 C144 C143 F143 0.5(4) . . . . ?
C145 C144 C143 F143 -178.9(2) . . . . ?
F144 C144 C143 C142 178.6(2) . . . . ?
C145 C144 C143 C142 -0.8(4) . . . . ?
F142 C142 C143 F143 0.3(4) . . . . ?
C141 C142 C143 F143 177.7(2) . . . . ?
F142 C142 C143 C144 -177.8(2) . . . . ?
C141 C142 C143 C144 -0.4(4) . . . . ?
F146 C146 C141 C142 179.1(2) . . . . ?
C145 C146 C141 C142 0.2(4) . . . . ?
F146 C146 C141 C14 -2.2(4) . . . . ?
C145 C146 C141 C14 179.0(2) . . . . ?
F142 C142 C141 C146 178.1(2) . . . . ?
C143 C142 C141 C146 0.7(4) . . . . ?
F142 C142 C141 C14 -0.7(4) . . . . ?
C143 C142 C141 C14 -178.0(2) . . . . ?
C13 C14 C141 C146 124.0(3) . . . . ?
C15 C14 C141 C146 -56.5(4) . . . . ?
C13 C14 C141 C142 -57.4(4) . . . . ?
C15 C14 C141 C142 122.2(3) . . . . ?
F146 C146 C145 F145 -1.0(4) . . . . ?
C141 C146 C145 F145 177.8(2) . . . . ?
F146 C146 C145 C144 179.7(2) . . . . ?
C141 C146 C145 C144 -1.4(4) . . . . ?
F144 C144 C145 F145 3.0(4) . . . . ?
C143 C144 C145 F145 -177.6(2) . . . . ?
F144 C144 C145 C146 -177.8(2) . . . . ?
C143 C144 C145 C146 1.7(4) . . . . ?
F15 C15 C16 F16 2.2(4) . . . . ?
C14 C15 C16 F16 -179.2(2) . . . . ?
F15 C15 C16 C11 -177.5(2) . . . . ?
C14 C15 C16 C11 1.2(4) . . . . ?
C12 C11 C16 F16 179.5(2) . . . . ?
Sn1 C11 C16 F16 1.6(4) . . . . ?
C12 C11 C16 C15 -0.9(4) . . . . ?
Sn1 C11 C16 C15 -178.8(2) . . . . ?

loop_
_cod_related_entry_id
_cod_related_entry_database
_cod_related_entry_code
1 ChemSpider 30652580
